data_2238516
loop_
_publ_author_name
'Deutsch, Diana'
'Zevaco, Thomas'
'Walter, Olaf'

_publ_section_title
;
 Bis(dimethyl
 sulfoxide-\k<i>O</i>)tetrakis(\m~2~-3,4,5-trimethoxybenzoato-\k^2^<i>O</i>:<i>O</i>')dizinc
;
_journal_coeditor_code KJ2227
_journal_issue 9
_journal_name_full 'Acta Crystallographica Section E'
_journal_page_first m519
_journal_paper_doi 10.1107/S1600536813023118
_journal_volume 69
_journal_year 2013
_chemical_formula_iupac '[Zn2 (C10 H11 O5)4 (C2 H6 O S)2]'
_chemical_formula_moiety 'C44 H56 O22 S2 Zn2'
_chemical_formula_sum 'C44 H56 O22 S2 Zn2'
_chemical_formula_weight 1131.75
_chemical_name_systematic
;
Bis(dimethyl sulfoxide-\k<i>O</i>)tetrakis(\m~2~-3,4,5-trimethoxybenzoato-\k^2^<i>O</i>:<i>O</i>')dizinc
;
_space_group_crystal_system monoclinic
_space_group_IT_number 15
_space_group_name_Hall '-C 2yc'
_space_group_name_H-M_alt 'C 1 2/c 1'
_symmetry_space_group_name_Hall '-C 2yc'
_symmetry_space_group_name_H-M 'C 1 2/c 1'
_atom_sites_solution_hydrogens geom
_atom_sites_solution_primary direct
_atom_sites_solution_secondary difmap
_audit_creation_method SHELXL-2013
_cell_angle_alpha 90
_cell_angle_beta 90.082(3)
_cell_angle_gamma 90
_cell_formula_units_Z 4
_cell_length_a 18.854(2)
_cell_length_b 13.937(2)
_cell_length_c 19.249(2)
_cell_measurement_reflns_used 6943
_cell_measurement_temperature 200(2)
_cell_measurement_theta_max 26.017
_cell_measurement_theta_min 2.395
_cell_volume 5058.0(10)
_computing_cell_refinement 'SAINT (Bruker, 1997)'
_computing_data_collection 'SMART (Bruker, 1997)'
_computing_data_reduction 'SAINT (Bruker, 1997)'
_computing_molecular_graphics
;
<i>XPMA</i> (Zsolnai, 1996) and ORTEP-3 for Windows (Farrugia,
2012)
;
_computing_publication_material 'publCIF (Westrip, 2010)'
_computing_structure_refinement 'SHELXL2013 (Sheldrick, 2008)'
_computing_structure_solution 'SHELXS97 (Sheldrick, 2008)'
_diffrn_ambient_temperature 200(2)
_diffrn_detector_area_resol_mean 8
_diffrn_measured_fraction_theta_full 1.000
_diffrn_measured_fraction_theta_max 0.984
_diffrn_measurement_device_type 'Siemens SMART CCD 1000'
_diffrn_measurement_method '\w scan'
_diffrn_radiation_monochromator graphite
_diffrn_radiation_source 'fine-focus sealed tube'
_diffrn_radiation_type MoK\a
_diffrn_radiation_wavelength 0.71073
_diffrn_reflns_av_R_equivalents 0.1206
_diffrn_reflns_limit_h_max 25
_diffrn_reflns_limit_h_min -25
_diffrn_reflns_limit_k_max 18
_diffrn_reflns_limit_k_min -18
_diffrn_reflns_limit_l_max 24
_diffrn_reflns_limit_l_min -25
_diffrn_reflns_number 29984
_diffrn_reflns_theta_full 25.000
_diffrn_reflns_theta_max 28.363
_diffrn_reflns_theta_min 1.817
_exptl_absorpt_coefficient_mu 1.110
_exptl_absorpt_correction_T_max 1
_exptl_absorpt_correction_T_min 0.555
_exptl_absorpt_correction_type multi-scan
_exptl_absorpt_process_details '(SADABS; Bruker, 1997)'
_exptl_crystal_colour colourless
_exptl_crystal_density_diffrn 1.486
_exptl_crystal_description quader
_exptl_crystal_F_000 2352
_exptl_crystal_size_max 0.6
_exptl_crystal_size_mid 0.4
_exptl_crystal_size_min 0.4
_refine_diff_density_max 0.638
_refine_diff_density_min -0.787
_refine_ls_extinction_method none
_refine_ls_goodness_of_fit_ref 1.029
_refine_ls_hydrogen_treatment mixed
_refine_ls_matrix_type full
_refine_ls_number_parameters 378
_refine_ls_number_reflns 6234
_refine_ls_number_restraints 19
_refine_ls_restrained_S_all 1.049
_refine_ls_R_factor_all 0.1081
_refine_ls_R_factor_gt 0.0647
_refine_ls_shift/su_max 0.000
_refine_ls_shift/su_mean 0.000
_refine_ls_structure_factor_coef Fsqd
_refine_ls_weighting_details
;
 w=1/[\s^2^(Fo^2^)+(0.0719P)^2^+9.9666P]
 where P=(Fo^2^+2Fc^2^)/3
;
_refine_ls_weighting_scheme calc
_refine_ls_wR_factor_gt 0.1462
_refine_ls_wR_factor_ref 0.1642
_reflns_number_gt 4049
_reflns_number_total 6234
_reflns_threshold_expression I>2\s(I)
_cod_data_source_file kj2227.cif
_cod_data_source_block I
_cod_original_cell_volume 5058.0(11)
_cod_database_code 2238516
_cod_database_fobs_code 2238516
_shelx_space_group_comment
;
The symmetry employed for this shelxl refinement is uniquely defined
by the following loop, which should always be used as a source of
symmetry information in preference to the above space-group names.
They are only intended as comments.
;
_shelxl_version_number 20.13

loop_
_space_group_symop_operation_xyz
'x, y, z'
'-x, y, -z+1/2'
'x+1/2, y+1/2, z'
'-x+1/2, y+1/2, -z+1/2'
'-x, -y, -z'
'x, -y, z-1/2'
'-x+1/2, -y+1/2, -z'
'x+1/2, -y+1/2, z-1/2'

loop_
_atom_site_type_symbol
_atom_site_label
_atom_site_fract_x
_atom_site_fract_y
_atom_site_fract_z
_atom_site_U_iso_or_equiv
_atom_site_adp_type
_atom_site_calc_flag
_atom_site_occupancy
_atom_site_disorder_assembly
_atom_site_disorder_group
Zn Zn1 0.24683(2) 0.64467(3) 0.49759(2) 0.02114(14) Uani d 1 . .
O O1 0.28914(16) 0.6564(2) 0.59493(14) 0.0376(7) Uani d 1 . .
O O2 0.29608(16) 0.8154(2) 0.59516(14) 0.0397(7) Uani d 1 . .
O O3 0.4123(3) 0.8959(3) 0.82388(19) 0.0800(14) Uani d 1 . .
O O4 0.4061(2) 0.7307(3) 0.89858(18) 0.0728(13) Uani d 1 . .
O O5 0.35347(18) 0.5704(2) 0.84426(15) 0.0482(8) Uani d 1 . .
O O6 0.14999(15) 0.6644(2) 0.53982(17) 0.0421(8) Uani d 1 . .
O O7 0.15605(15) 0.8236(2) 0.54213(16) 0.0390(7) Uani d 1 . .
O O8 -0.0668(3) 0.9179(3) 0.6706(3) 0.121(2) Uani d 1 . .
O O9 -0.14597(19) 0.7596(3) 0.6733(2) 0.0750(13) Uani d 1 . .
O O10 -0.09936(16) 0.5933(2) 0.62088(17) 0.0476(8) Uani d 1 . .
O O11 0.24529(16) 0.5055(2) 0.48119(17) 0.0442(8) Uani d 1 . .
C C1 0.30386(19) 0.7354(3) 0.6224(2) 0.0265(8) Uani d 1 . .
C C2 0.3325(2) 0.7336(3) 0.6957(2) 0.0298(9) Uani d 1 . .
C C3 0.3596(2) 0.8172(3) 0.7236(2) 0.0400(11) Uani d 1 . .
H H3 0.3603 0.8734 0.6975 0.033(8) Uiso calc 1 . .
C C4 0.3856(3) 0.8163(4) 0.7910(2) 0.0520(13) Uani d 1 . .
C C5 0.3835(3) 0.7325(3) 0.8304(2) 0.0468(12) Uani d 1 . .
C C6 0.3549(2) 0.6487(3) 0.8021(2) 0.0352(9) Uani d 1 . .
C C7 0.3299(2) 0.6497(3) 0.73393(19) 0.0290(8) Uani d 1 . .
H H7 0.3115 0.5941 0.7142 0.033(8) Uiso calc 1 . .
C C8 0.416(2) 0.9766(12) 0.7778(13) 0.18(2) Uani d 0.5 A 1
H H8A 0.4454 0.9605 0.7386 0.150 Uiso calc 0.5 A 1
H H8B 0.4368 1.0302 0.8020 0.150 Uiso calc 0.5 A 1
H H8C 0.3696 0.9932 0.7621 0.150 Uiso calc 0.5 A 1
C C8X 0.3946(18) 0.9896(9) 0.7979(12) 0.103(9) Uani d 0.5 A 2
H H8D 0.4173 1.0376 0.8259 0.150 Uiso calc 0.5 A 2
H H8E 0.3441 0.9984 0.7996 0.150 Uiso calc 0.5 A 2
H H8F 0.4104 0.9954 0.7507 0.150 Uiso calc 0.5 A 2
C C9 0.4808(4) 0.7422(4) 0.9088(3) 0.084(2) Uani d 1 . .
H H9A 0.5057 0.7195 0.8686 0.18(2) Uiso calc 1 . .
H H9B 0.4955 0.7060 0.9488 0.18(2) Uiso calc 1 . .
H H9C 0.4914 0.8089 0.9160 0.18(2) Uiso calc 1 . .
C C10 0.3126(3) 0.4904(3) 0.8213(3) 0.0568(14) Uani d 1 . .
H H10A 0.2643 0.5100 0.8144 0.050(8) Uiso calc 1 . .
H H10B 0.3143 0.4406 0.8556 0.050(8) Uiso calc 1 . .
H H10C 0.3316 0.4668 0.7783 0.050(8) Uiso calc 1 . .
C C11 0.1254(2) 0.7454(3) 0.55252(19) 0.0285(8) Uani d 1 . .
C C12 0.0531(2) 0.7492(3) 0.5848(2) 0.0311(8) Uani d 1 . .
C C13 0.0284(3) 0.8346(3) 0.6115(3) 0.0543(14) Uani d 1 . .
H H13 0.0555 0.8902 0.6081 0.055(10) Uiso calc 1 . .
C C14 -0.0370(3) 0.8365(4) 0.6436(4) 0.0678(18) Uani d 1 . .
C C15 -0.0792(2) 0.7542(4) 0.6456(3) 0.0510(13) Uani d 1 . .
C C16 -0.0545(2) 0.6694(3) 0.6170(2) 0.0346(10) Uani d 1 . .
C C17 0.0122(2) 0.6669(3) 0.5871(2) 0.0303(9) Uani d 1 . .
H H17 0.0296 0.6099 0.5685 0.055(10) Uiso calc 1 . .
C C18 -0.0156(8) 0.9929(11) 0.6886(11) 0.105(7) Uani d 0.5 B 1
H H18A 0.0263 0.9640 0.7076 0.150 Uiso calc 0.5 B 1
H H18B -0.0362 1.0354 0.7222 0.150 Uiso calc 0.5 B 1
H H18C -0.0034 1.0285 0.6476 0.150 Uiso calc 0.5 B 1
C C18X -0.0416(9) 1.0071(7) 0.6374(11) 0.125(10) Uani d 0.5 B 2
H H18D -0.0647 1.0612 0.6583 0.150 Uiso calc 0.5 B 2
H H18E -0.0525 1.0053 0.5887 0.150 Uiso calc 0.5 B 2
H H18F 0.0087 1.0127 0.6436 0.150 Uiso calc 0.5 B 2
C C19 -0.1488(4) 0.7388(4) 0.7465(3) 0.083(2) Uani d 1 . .
H H19A -0.1422 0.6712 0.7537 0.16(2) Uiso calc 1 . .
H H19B -0.1941 0.7577 0.7646 0.16(2) Uiso calc 1 . .
H H19C -0.1120 0.7736 0.7701 0.16(2) Uiso calc 1 . .
C C20 -0.0818(3) 0.5103(3) 0.5803(3) 0.0539(13) Uani d 1 . .
H H20A -0.0760 0.5286 0.5326 0.080(11) Uiso calc 1 . .
H H20B -0.1193 0.4639 0.5839 0.080(11) Uiso calc 1 . .
H H20C -0.0384 0.4828 0.5973 0.080(11) Uiso calc 1 . .
S S1 0.28196(19) 0.41693(19) 0.50269(16) 0.0463(8) Uani d 0.5 C 1
C C21 0.2543(11) 0.4155(12) 0.5903(6) 0.063(4) Uani d 0.5 C 1
H H21A 0.2050 0.3983 0.5925 0.41(13) Uiso calc 0.5 C 1
H H21B 0.2609 0.4779 0.6102 0.41(13) Uiso calc 0.5 C 1
H H21C 0.2818 0.3694 0.6157 0.41(13) Uiso calc 0.5 C 1
C C22 0.3713(4) 0.4506(6) 0.5154(4) 0.036(2) Uani d 0.5 C 1
H H22A 0.3945 0.4560 0.4712 0.048(15) Uiso calc 0.5 C 1
H H22B 0.3949 0.4029 0.5430 0.048(15) Uiso calc 0.5 C 1
H H22C 0.3731 0.5113 0.5389 0.048(15) Uiso calc 0.5 C 1
S S1X 0.28535(16) 0.4397(2) 0.5380(2) 0.0522(8) Uani d 0.5 C 2
C C21X 0.2680(8) 0.3248(7) 0.5050(8) 0.106(6) Uani d 0.5 C 2
H H21D 0.2948 0.3152 0.4632 0.200 Uiso calc 0.5 C 2
H H21E 0.2183 0.3189 0.4948 0.200 Uiso calc 0.5 C 2
H H21F 0.2814 0.2775 0.5387 0.200 Uiso calc 0.5 C 2
C C22X 0.2319(13) 0.4262(19) 0.6110(9) 0.108(8) Uani d 0.5 C 2
H H22D 0.2329 0.4843 0.6379 0.200 Uiso calc 0.5 C 2
H H22E 0.2493 0.3740 0.6388 0.200 Uiso calc 0.5 C 2
H H22F 0.1841 0.4129 0.5967 0.200 Uiso calc 0.5 C 2

loop_
_atom_site_aniso_label
_atom_site_aniso_U_11
_atom_site_aniso_U_22
_atom_site_aniso_U_33
_atom_site_aniso_U_12
_atom_site_aniso_U_13
_atom_site_aniso_U_23
Zn1 0.0257(2) 0.0168(2) 0.0209(2) -0.00103(18) -0.00125(15) 0.00041(18)
O1 0.0544(19) 0.0325(16) 0.0259(14) -0.0037(13) -0.0117(13) 0.0000(12)
O2 0.0537(19) 0.0335(16) 0.0318(16) -0.0030(14) -0.0144(14) 0.0102(13)
O3 0.135(4) 0.051(2) 0.053(2) -0.034(2) -0.049(2) 0.0011(19)
O4 0.106(3) 0.081(3) 0.0316(19) -0.026(2) -0.030(2) 0.0061(17)
O5 0.070(2) 0.0471(19) 0.0270(16) -0.0041(16) -0.0104(15) 0.0134(14)
O6 0.0342(16) 0.0344(17) 0.058(2) 0.0025(13) 0.0159(15) 0.0036(14)
O7 0.0322(16) 0.0381(16) 0.0469(18) -0.0089(13) 0.0113(14) -0.0097(14)
O8 0.084(3) 0.058(3) 0.221(6) -0.008(2) 0.099(4) -0.045(3)
O9 0.0320(18) 0.093(3) 0.100(3) 0.0028(19) 0.027(2) -0.003(2)
O10 0.0393(17) 0.052(2) 0.051(2) -0.0156(15) 0.0073(15) 0.0000(16)
O11 0.0460(18) 0.0218(15) 0.065(2) -0.0007(13) -0.0023(16) -0.0019(14)
C1 0.0228(18) 0.032(2) 0.0244(19) -0.0026(15) 0.0003(14) 0.0024(16)
C2 0.029(2) 0.038(2) 0.0218(19) -0.0023(16) -0.0043(15) 0.0040(16)
C3 0.054(3) 0.037(2) 0.029(2) -0.010(2) -0.013(2) 0.0055(19)
C4 0.075(4) 0.040(3) 0.041(3) -0.017(2) -0.027(3) 0.002(2)
C5 0.065(3) 0.051(3) 0.024(2) -0.010(2) -0.015(2) 0.0036(19)
C6 0.042(2) 0.039(2) 0.024(2) -0.002(2) -0.0019(17) 0.0061(18)
C7 0.033(2) 0.031(2) 0.0226(18) -0.0009(17) -0.0007(15) 0.0025(17)
C8 0.40(5) 0.070(13) 0.057(15) -0.13(2) -0.075(19) 0.016(10)
C8X 0.21(2) 0.045(9) 0.053(12) -0.041(10) -0.088(15) -0.001(7)
C9 0.107(6) 0.076(5) 0.067(4) -0.008(4) -0.060(4) 0.001(3)
C10 0.090(4) 0.043(3) 0.038(3) -0.019(3) -0.003(3) 0.017(2)
C11 0.0263(18) 0.034(2) 0.0251(19) -0.0007(18) -0.0027(15) -0.0019(18)
C12 0.0296(19) 0.037(2) 0.0272(19) 0.0007(19) 0.0032(15) 0.0012(18)
C13 0.037(3) 0.043(3) 0.083(4) -0.009(2) 0.024(3) -0.013(3)
C14 0.047(3) 0.052(3) 0.105(5) 0.004(2) 0.037(3) -0.019(3)
C15 0.028(2) 0.061(3) 0.064(3) 0.001(2) 0.015(2) 0.004(3)
C16 0.024(2) 0.046(3) 0.034(2) -0.0021(17) -0.0006(17) 0.0056(19)
C17 0.028(2) 0.037(2) 0.026(2) -0.0003(16) -0.0024(16) 0.0027(17)
C18 0.073(11) 0.087(12) 0.153(18) 0.007(9) 0.007(11) -0.064(12)
C18X 0.098(13) 0.027(6) 0.25(3) -0.001(7) 0.113(16) -0.038(11)
C19 0.080(5) 0.068(4) 0.101(6) -0.004(3) 0.057(4) 0.003(4)
C20 0.049(3) 0.052(3) 0.061(3) -0.022(2) -0.004(3) 0.002(3)
S1 0.0740(19) 0.0196(13) 0.0452(17) 0.0047(12) 0.0011(15) -0.0029(11)
C21 0.092(11) 0.051(7) 0.047(9) -0.008(7) 0.032(7) 0.033(7)
C22 0.047(5) 0.038(5) 0.024(4) 0.020(4) -0.007(4) -0.001(3)
S1X 0.0506(15) 0.0197(13) 0.086(3) 0.0076(11) 0.0008(19) 0.0125(16)
C21X 0.148(15) 0.018(5) 0.152(15) 0.011(7) 0.004(12) -0.004(7)
C22X 0.14(2) 0.142(17) 0.047(10) 0.008(14) 0.040(10) 0.048(10)

loop_
_atom_type_symbol
_atom_type_description
_atom_type_scat_dispersion_real
_atom_type_scat_dispersion_imag
_atom_type_scat_source
C C 0.0033 0.0016 'International Tables Vol C Tables 4.2.6.8 and 6.1.1.4'
H H 0.0000 0.0000 'International Tables Vol C Tables 4.2.6.8 and 6.1.1.4'
O O 0.0106 0.0060 'International Tables Vol C Tables 4.2.6.8 and 6.1.1.4'
Zn Zn 0.2839 1.4301 'International Tables Vol C Tables 4.2.6.8 and 6.1.1.4'
S S 0.1246 0.1234 'International Tables Vol C Tables 4.2.6.8 and 6.1.1.4'

loop_
_geom_angle_atom_site_label_1
_geom_angle_atom_site_label_2
_geom_angle_atom_site_label_3
_geom_angle_site_symmetry_1
_geom_angle_site_symmetry_3
_geom_angle
O11 Zn1 O6 . . 100.72(12)
O11 Zn1 O7 . 7_566 99.65(12)
O6 Zn1 O7 . 7_566 159.55(13)
O11 Zn1 O2 . 7_566 97.09(13)
O6 Zn1 O2 . 7_566 87.56(13)
O7 Zn1 O2 7_566 7_566 88.14(13)
O11 Zn1 O1 . . 103.43(12)
O6 Zn1 O1 . . 88.39(13)
O7 Zn1 O1 7_566 . 88.67(12)
O2 Zn1 O1 7_566 . 159.48(12)
O11 Zn1 Zn1 . 7_566 172.42(10)
O6 Zn1 Zn1 . 7_566 83.57(8)
O7 Zn1 Zn1 7_566 7_566 75.99(9)
O2 Zn1 Zn1 7_566 7_566 76.73(9)
O1 Zn1 Zn1 . 7_566 82.82(8)
C1 O1 Zn1 . . 123.0(3)
C1 O2 Zn1 . 7_566 131.5(3)
C4 O3 C8 . . 111.7(11)
C4 O3 C8X . . 119.2(9)
C5 O4 C9 . . 115.6(5)
C6 O5 C10 . . 116.9(3)
C11 O6 Zn1 . . 122.7(3)
C11 O7 Zn1 . 7_566 131.8(3)
C14 O8 C18 . . 114.3(8)
C14 O8 C18X . . 113.6(7)
C15 O9 C19 . . 113.9(5)
C16 O10 C20 . . 117.1(3)
S1 O11 Zn1 . . 140.8(2)
S1X O11 Zn1 . . 116.4(2)
O2 C1 O1 . . 125.8(4)
O2 C1 C2 . . 116.9(3)
O1 C1 C2 . . 117.3(3)
C3 C2 C7 . . 121.4(4)
C3 C2 C1 . . 118.7(3)
C7 C2 C1 . . 119.9(3)
C2 C3 C4 . . 119.0(4)
C2 C3 H3 . . 120.5
C4 C3 H3 . . 120.5
O3 C4 C3 . . 123.6(4)
O3 C4 C5 . . 116.0(4)
C3 C4 C5 . . 120.4(4)
O4 C5 C4 . . 121.6(4)
O4 C5 C6 . . 118.3(4)
C4 C5 C6 . . 120.0(4)
O5 C6 C7 . . 124.3(4)
O5 C6 C5 . . 116.5(4)
C7 C6 C5 . . 119.2(4)
C2 C7 C6 . . 119.8(4)
C2 C7 H7 . . 120.1
C6 C7 H7 . . 120.1
O3 C8 H8A . . 109.5
O3 C8 H8B . . 109.5
H8A C8 H8B . . 109.5
O3 C8 H8C . . 109.5
H8A C8 H8C . . 109.5
H8B C8 H8C . . 109.5
O3 C8X H8D . . 109.5
O3 C8X H8E . . 109.5
H8D C8X H8E . . 109.5
O3 C8X H8F . . 109.5
H8D C8X H8F . . 109.5
H8E C8X H8F . . 109.5
O4 C9 H9A . . 109.5
O4 C9 H9B . . 109.5
H9A C9 H9B . . 109.5
O4 C9 H9C . . 109.5
H9A C9 H9C . . 109.5
H9B C9 H9C . . 109.5
O5 C10 H10A . . 109.5
O5 C10 H10B . . 109.5
H10A C10 H10B . . 109.5
O5 C10 H10C . . 109.5
H10A C10 H10C . . 109.5
H10B C10 H10C . . 109.5
O6 C11 O7 . . 126.0(4)
O6 C11 C12 . . 116.9(4)
O7 C11 C12 . . 117.1(4)
C13 C12 C17 . . 121.1(4)
C13 C12 C11 . . 119.5(4)
C17 C12 C11 . . 119.3(4)
C12 C13 C14 . . 119.1(4)
C12 C13 H13 . . 120.5
C14 C13 H13 . . 120.5
O8 C14 C13 . . 123.6(5)
O8 C14 C15 . . 115.9(4)
C13 C14 C15 . . 120.4(5)
O9 C15 C16 . . 120.7(4)
O9 C15 C14 . . 119.3(4)
C16 C15 C14 . . 119.9(4)
O10 C16 C15 . . 115.8(4)
O10 C16 C17 . . 124.7(4)
C15 C16 C17 . . 119.5(4)
C12 C17 C16 . . 119.9(4)
C12 C17 H17 . . 120.0
C16 C17 H17 . . 120.0
O8 C18 H18A . . 109.5
O8 C18 H18B . . 109.5
H18A C18 H18B . . 109.5
O8 C18 H18C . . 109.5
H18A C18 H18C . . 109.5
H18B C18 H18C . . 109.5
O8 C18X H18D . . 109.5
O8 C18X H18E . . 109.5
H18D C18X H18E . . 109.5
O8 C18X H18F . . 109.5
H18D C18X H18F . . 109.5
H18E C18X H18F . . 109.5
O9 C19 H19A . . 109.5
O9 C19 H19B . . 109.5
H19A C19 H19B . . 109.5
O9 C19 H19C . . 109.5
H19A C19 H19C . . 109.5
H19B C19 H19C . . 109.5
O10 C20 H20A . . 109.5
O10 C20 H20B . . 109.5
H20A C20 H20B . . 109.5
O10 C20 H20C . . 109.5
H20A C20 H20C . . 109.5
H20B C20 H20C . . 109.5
O11 S1 C21 . . 98.0(6)
O11 S1 C22 . . 105.3(3)
C21 S1 C22 . . 98.9(7)
S1 C21 H21A . . 109.5
S1 C21 H21B . . 109.5
H21A C21 H21B . . 109.5
S1 C21 H21C . . 109.5
H21A C21 H21C . . 109.5
H21B C21 H21C . . 109.5
S1 C22 H22A . . 109.5
S1 C22 H22B . . 109.5
H22A C22 H22B . . 109.5
S1 C22 H22C . . 109.5
H22A C22 H22C . . 109.5
H22B C22 H22C . . 109.5
O11 S1X C22X . . 109.7(9)
O11 S1X C21X . . 100.7(5)
C22X S1X C21X . . 95.0(10)
S1X C21X H21D . . 109.5
S1X C21X H21E . . 109.5
H21D C21X H21E . . 109.5
S1X C21X H21F . . 109.5
H21D C21X H21F . . 109.5
H21E C21X H21F . . 109.5
S1X C22X H22D . . 109.5
S1X C22X H22E . . 109.5
H22D C22X H22E . . 109.5
S1X C22X H22F . . 109.5
H22D C22X H22F . . 109.5
H22E C22X H22F . . 109.5

loop_
_geom_bond_atom_site_label_1
_geom_bond_atom_site_label_2
_geom_bond_site_symmetry_2
_geom_bond_distance
Zn1 O11 . 1.966(3)
Zn1 O6 . 2.019(3)
Zn1 O7 7_566 2.034(3)
Zn1 O2 7_566 2.037(3)
Zn1 O1 . 2.042(3)
Zn1 Zn1 7_566 2.9399(9)
O1 C1 . 1.252(4)
O2 C1 . 1.240(4)
O2 Zn1 7_566 2.037(3)
O3 C4 . 1.372(6)
O3 C8 . 1.435(9)
O3 C8X . 1.439(9)
O4 C5 . 1.380(5)
O4 C9 . 1.431(6)
O5 C6 . 1.360(5)
O5 C10 . 1.425(5)
O6 C11 . 1.244(5)
O7 C11 . 1.249(5)
O7 Zn1 7_566 2.034(3)
O8 C14 . 1.368(6)
O8 C18 . 1.464(8)
O8 C18X . 1.476(8)
O9 C15 . 1.371(5)
O9 C19 . 1.439(6)
O10 C16 . 1.358(5)
O10 C20 . 1.435(5)
O11 S1 . 1.474(4)
O11 S1X . 1.614(4)
C1 C2 . 1.511(5)
C2 C3 . 1.381(6)
C2 C7 . 1.382(5)
C3 C4 . 1.388(6)
C3 H3 . 0.9300
C4 C5 . 1.392(6)
C5 C6 . 1.397(6)
C6 C7 . 1.394(5)
C7 H7 . 0.9300
C8 H8A . 0.9600
C8 H8B . 0.9600
C8 H8C . 0.9600
C8X H8D . 0.9600
C8X H8E . 0.9600
C8X H8F . 0.9600
C9 H9A . 0.9600
C9 H9B . 0.9600
C9 H9C . 0.9600
C10 H10A . 0.9600
C10 H10B . 0.9600
C10 H10C . 0.9600
C11 C12 . 1.501(5)
C12 C13 . 1.378(6)
C12 C17 . 1.382(5)
C13 C14 . 1.380(6)
C13 H13 . 0.9300
C14 C15 . 1.396(7)
C15 C16 . 1.384(6)
C16 C17 . 1.386(5)
C17 H17 . 0.9300
C18 H18A . 0.9600
C18 H18B . 0.9600
C18 H18C . 0.9600
C18X H18D . 0.9600
C18X H18E . 0.9600
C18X H18F . 0.9600
C19 H19A . 0.9600
C19 H19B . 0.9600
C19 H19C . 0.9600
C20 H20A . 0.9600
C20 H20B . 0.9600
C20 H20C . 0.9600
S1 C21 . 1.765(9)
S1 C22 . 1.766(7)
C21 H21A . 0.9600
C21 H21B . 0.9600
C21 H21C . 0.9600
C22 H22A . 0.9600
C22 H22B . 0.9600
C22 H22C . 0.9600
S1X C22X . 1.741(9)
S1X C21X . 1.753(8)
C21X H21D . 0.9600
C21X H21E . 0.9600
C21X H21F . 0.9600
C22X H22D . 0.9600
C22X H22E . 0.9600
C22X H22F . 0.9600
